data_2236290
loop_
_publ_author_name
'Ahmad, Matloob'
'Siddiqui, Hamid Latif'
'Zia-ur-Rehman, Muhammad'
'Aslam, Sana'
'Parvez, Masood'

_publ_section_title
;
 2-(3,4-Dimethyl-5,5-dioxo-2<i>H</i>,4<i>H</i>-pyrazolo[4,3-<i>c</i>][1,2]benzothiazin-2-yl)-<i>N</i>-(3-methoxybenzyl)acetamide
;
_journal_coeditor_code HB6961
_journal_issue 11
_journal_name_full 'Acta Crystallographica Section E'
_journal_page_first o3064
_journal_page_last o3065
_journal_paper_doi 10.1107/S1600536812040226
_journal_volume 68
_journal_year 2012
_chemical_formula_iupac 'C21 H22 N4 O4 S'
_chemical_formula_moiety 'C21 H22 N4 O4 S'
_chemical_formula_sum 'C21 H22 N4 O4 S'
_chemical_formula_weight 426.49
_chemical_name_systematic
;
2-(3,4-Dimethyl-5,5-dioxo-2<i>H</i>,4<i>H</i>-pyrazolo[4,3-
<i>c</i>][1,2]benzothiazin-2-yl)-<i>N</i>-(3-methoxybenzyl)acetamide
;
_space_group_IT_number 14
_symmetry_cell_setting monoclinic
_symmetry_space_group_name_Hall '-P 2ybc'
_symmetry_space_group_name_H-M 'P 1 21/c 1'
_atom_sites_solution_hydrogens geom
_atom_sites_solution_primary direct
_atom_sites_solution_secondary difmap
_cell_angle_alpha 90.00
_cell_angle_beta 92.2080(10)
_cell_angle_gamma 90.00
_cell_formula_units_Z 8
_cell_length_a 8.65410(10)
_cell_length_b 25.8809(3)
_cell_length_c 18.3892(2)
_cell_measurement_reflns_used 9915
_cell_measurement_temperature 173(2)
_cell_measurement_theta_max 71.68
_cell_measurement_theta_min 3.42
_cell_volume 4115.68(8)
_computing_cell_refinement 'SAINT (Bruker, 2004)'
_computing_data_collection 'APEX2 (Bruker, 2004)'
_computing_data_reduction 'SAINT (Bruker, 2004)'
_computing_molecular_graphics 'ORTEP-3 for Windows (Farrugia, 1997)'
_computing_publication_material 'SHELXL97 (Sheldrick, 2008)'
_computing_structure_refinement 'SHELXL97 (Sheldrick, 2008)'
_computing_structure_solution 'SHELXS97 (Sheldrick, 2008)'
_diffrn_ambient_temperature 173(2)
_diffrn_measured_fraction_theta_full 0.973
_diffrn_measured_fraction_theta_max 0.973
_diffrn_measurement_device_type 'Bruker APEXII CCD'
_diffrn_measurement_method ' \w and \f scans'
_diffrn_radiation_monochromator graphite
_diffrn_radiation_source 'fine-focus sealed tube'
_diffrn_radiation_type CuK\a
_diffrn_radiation_wavelength 1.54178
_diffrn_reflns_av_R_equivalents 0.0485
_diffrn_reflns_av_sigmaI/netI 0.0227
_diffrn_reflns_limit_h_max 10
_diffrn_reflns_limit_h_min -10
_diffrn_reflns_limit_k_max 32
_diffrn_reflns_limit_k_min -31
_diffrn_reflns_limit_l_max 22
_diffrn_reflns_limit_l_min -22
_diffrn_reflns_number 70993
_diffrn_reflns_theta_full 72.71
_diffrn_reflns_theta_max 72.71
_diffrn_reflns_theta_min 2.95
_diffrn_standards_number 0
_exptl_absorpt_coefficient_mu 1.707
_exptl_absorpt_correction_T_max 0.9667
_exptl_absorpt_correction_T_min 0.7961
_exptl_absorpt_correction_type multi-scan
_exptl_absorpt_process_details '(SADABS; Bruker, 2004)'
_exptl_crystal_colour Colorless
_exptl_crystal_density_diffrn 1.377
_exptl_crystal_density_method 'not measured'
_exptl_crystal_description Plate
_exptl_crystal_F_000 1792
_exptl_crystal_size_max 0.14
_exptl_crystal_size_mid 0.12
_exptl_crystal_size_min 0.02
_refine_diff_density_max 0.305
_refine_diff_density_min -0.365
_refine_ls_extinction_method none
_refine_ls_goodness_of_fit_ref 1.018
_refine_ls_hydrogen_treatment constr
_refine_ls_matrix_type full
_refine_ls_number_parameters 547
_refine_ls_number_reflns 7975
_refine_ls_number_restraints 0
_refine_ls_restrained_S_all 1.018
_refine_ls_R_factor_all 0.0465
_refine_ls_R_factor_gt 0.0358
_refine_ls_shift/su_max 0.001
_refine_ls_shift/su_mean 0.000
_refine_ls_structure_factor_coef Fsqd
_refine_ls_weighting_details 'calc w=1/[\s^2^(Fo^2^)+(0.0486P)^2^+1.7800P] where P=(Fo^2^+2Fc^2^)/3'
_refine_ls_weighting_scheme calc
_refine_ls_wR_factor_gt 0.0901
_refine_ls_wR_factor_ref 0.0979
_reflns_number_gt 6621
_reflns_number_total 7975
_reflns_threshold_expression I>2\s(I)
_cod_data_source_file hb6961.cif
_cod_data_source_block I
_cod_original_sg_symbol_H-M 'P 21/c'
_cod_database_code 2236290
_cod_database_fobs_code 2236290

loop_
_symmetry_equiv_pos_as_xyz
'x, y, z'
'-x, y+1/2, -z+1/2'
'-x, -y, -z'
'x, -y-1/2, z-1/2'

loop_
_atom_site_type_symbol
_atom_site_label
_atom_site_fract_x
_atom_site_fract_y
_atom_site_fract_z
_atom_site_U_iso_or_equiv
_atom_site_adp_type
_atom_site_calc_flag
_atom_site_refinement_flags
_atom_site_occupancy
_atom_site_symmetry_multiplicity
S S1 0.73006(5) 0.718057(16) 0.68662(2) 0.03077(11) Uani d . 1 1
O O1 0.73608(18) 0.75309(5) 0.74693(7) 0.0448(3) Uani d . 1 1
O O2 0.58770(14) 0.69282(5) 0.66768(8) 0.0427(3) Uani d . 1 1
O O3 0.66878(13) 0.64371(5) 0.36992(6) 0.0305(3) Uani d . 1 1
O O4 1.13937(15) 0.51550(5) 0.09408(7) 0.0442(3) Uani d . 1 1
N N1 0.78516(16) 0.74988(5) 0.61494(7) 0.0283(3) Uani d . 1 1
N N2 0.94469(15) 0.64777(5) 0.50587(7) 0.0268(3) Uani d . 1 1
N N3 0.90464(15) 0.68467(5) 0.45640(7) 0.0258(3) Uani d . 1 1
N N4 0.83869(15) 0.61454(5) 0.28889(7) 0.0257(3) Uani d . 1 1
H H4N 0.9357 0.6140 0.2762 0.031 Uiso calc R 1 1
C C1 0.86939(19) 0.66886(6) 0.70074(9) 0.0277(3) Uani d . 1 1
C C2 0.9089(2) 0.65336(7) 0.77123(10) 0.0379(4) Uani d . 1 1
H H2 0.8681 0.6709 0.8116 0.045 Uiso calc R 1 1
C C3 1.0082(2) 0.61207(8) 0.78196(11) 0.0439(5) Uani d . 1 1
H H3 1.0366 0.6012 0.8300 0.053 Uiso calc R 1 1
C C4 1.0666(2) 0.58638(7) 0.72289(11) 0.0398(4) Uani d . 1 1
H H4 1.1326 0.5574 0.7308 0.048 Uiso calc R 1 1
C C5 1.02988(19) 0.60238(6) 0.65256(10) 0.0310(4) Uani d . 1 1
H H5 1.0717 0.5847 0.6126 0.037 Uiso calc R 1 1
C C6 0.93145(18) 0.64456(6) 0.64015(9) 0.0252(3) Uani d . 1 1
C C7 0.90162(17) 0.66776(6) 0.56918(8) 0.0238(3) Uani d . 1 1
C C8 0.83336(18) 0.71665(6) 0.55833(8) 0.0242(3) Uani d . 1 1
C C9 0.83390(18) 0.72636(6) 0.48488(8) 0.0247(3) Uani d . 1 1
C C10 0.7748(2) 0.77070(7) 0.44095(9) 0.0324(4) Uani d . 1 1
H H10A 0.7004 0.7902 0.4689 0.039 Uiso calc R 1 1
H H10B 0.7238 0.7579 0.3960 0.039 Uiso calc R 1 1
H H10C 0.8612 0.7932 0.4289 0.039 Uiso calc R 1 1
C C11 0.8664(2) 0.79951(7) 0.62507(10) 0.0343(4) Uani d . 1 1
H H11A 0.8964 0.8127 0.5777 0.041 Uiso calc R 1 1
H H11B 0.9590 0.7944 0.6566 0.041 Uiso calc R 1 1
H H11C 0.7977 0.8244 0.6477 0.041 Uiso calc R 1 1
C C12 0.93011(19) 0.67463(7) 0.38043(8) 0.0288(3) Uani d . 1 1
H H12A 1.0292 0.6560 0.3760 0.035 Uiso calc R 1 1
H H12B 0.9377 0.7078 0.3541 0.035 Uiso calc R 1 1
C C13 0.79951(18) 0.64258(6) 0.34597(8) 0.0237(3) Uani d . 1 1
C C14 0.72376(19) 0.58481(7) 0.24711(9) 0.0303(4) Uani d . 1 1
H H14A 0.6516 0.6091 0.2218 0.036 Uiso calc R 1 1
H H14B 0.6632 0.5642 0.2813 0.036 Uiso calc R 1 1
C C15 0.78873(19) 0.54888(6) 0.19144(8) 0.0260(3) Uani d . 1 1
C C16 0.94083(19) 0.55117(6) 0.16971(9) 0.0290(3) Uani d . 1 1
H H16 1.0103 0.5759 0.1909 0.035 Uiso calc R 1 1
C C17 0.9909(2) 0.51720(7) 0.11689(9) 0.0315(4) Uani d . 1 1
C C18 0.8897(2) 0.48220(7) 0.08388(9) 0.0350(4) Uani d . 1 1
H H18 0.9240 0.4596 0.0471 0.042 Uiso calc R 1 1
C C19 0.7390(2) 0.48049(7) 0.10484(10) 0.0381(4) Uani d . 1 1
H H19 0.6688 0.4567 0.0821 0.046 Uiso calc R 1 1
C C20 0.6881(2) 0.51308(7) 0.15891(10) 0.0339(4) Uani d . 1 1
H H20 0.5844 0.5109 0.1737 0.041 Uiso calc R 1 1
C C21 1.2412(2) 0.55582(9) 0.11614(13) 0.0518(5) Uani d . 1 1
H H21A 1.3392 0.5519 0.0917 0.062 Uiso calc R 1 1
H H21B 1.2605 0.5542 0.1690 0.062 Uiso calc R 1 1
H H21C 1.1945 0.5892 0.1030 0.062 Uiso calc R 1 1
S S2 0.75867(5) 0.300172(18) 1.06466(2) 0.03455(11) Uani d . 1 1
O O5 0.77325(18) 0.27220(6) 1.13161(7) 0.0496(4) Uani d . 1 1
O O6 0.88416(15) 0.33157(6) 1.04272(7) 0.0425(3) Uani d . 1 1
O O7 0.84261(13) 0.35681(5) 0.74617(6) 0.0311(3) Uani d . 1 1
O O8 0.25890(16) 0.51780(5) 0.54673(8) 0.0489(4) Uani d . 1 1
N N5 0.72180(17) 0.25814(6) 0.99927(7) 0.0318(3) Uani d . 1 1
N N6 0.54399(15) 0.34265(5) 0.86314(7) 0.0248(3) Uani d . 1 1
N N7 0.61082(15) 0.30530(5) 0.82299(7) 0.0240(3) Uani d . 1 1
N N8 0.64844(16) 0.38308(6) 0.66855(8) 0.0308(3) Uani d . 1 1
H H8N 0.5534 0.3765 0.6524 0.037 Uiso calc R 1 1
C C22 0.5931(2) 0.34022(7) 1.06449(9) 0.0307(4) Uani d . 1 1
C C23 0.5371(2) 0.35857(8) 1.12924(10) 0.0404(4) Uani d . 1 1
H H23 0.5812 0.3473 1.1746 0.048 Uiso calc R 1 1
C C24 0.4164(2) 0.39335(8) 1.12678(11) 0.0457(5) Uani d . 1 1
H H24 0.3766 0.4060 1.1708 0.055 Uiso calc R 1 1
C C25 0.3525(2) 0.41003(7) 1.06055(11) 0.0411(4) Uani d . 1 1
H H25 0.2717 0.4349 1.0595 0.049 Uiso calc R 1 1
C C26 0.4056(2) 0.39074(7) 0.99589(10) 0.0328(4) Uani d . 1 1
H H26 0.3599 0.4020 0.9508 0.039 Uiso calc R 1 1
C C27 0.52598(19) 0.35489(6) 0.99667(9) 0.0273(3) Uani d . 1 1
C C28 0.57863(18) 0.32881(6) 0.93188(8) 0.0240(3) Uani d . 1 1
C C29 0.66903(18) 0.28375(6) 0.93412(9) 0.0256(3) Uani d . 1 1
C C30 0.68912(18) 0.26942(6) 0.86324(9) 0.0257(3) Uani d . 1 1
C C31 0.7701(2) 0.22448(7) 0.83220(10) 0.0354(4) Uani d . 1 1
H H31A 0.8316 0.2071 0.8708 0.042 Uiso calc R 1 1
H H31B 0.8385 0.2364 0.7944 0.042 Uiso calc R 1 1
H H31C 0.6939 0.2003 0.8109 0.042 Uiso calc R 1 1
C C32 0.6376(3) 0.21044(7) 1.01727(11) 0.0452(5) Uani d . 1 1
H H32A 0.6335 0.1874 0.9749 0.054 Uiso calc R 1 1
H H32B 0.5322 0.2192 1.0305 0.054 Uiso calc R 1 1
H H32C 0.6912 0.1930 1.0583 0.054 Uiso calc R 1 1
C C33 0.60293(19) 0.30988(6) 0.74456(8) 0.0257(3) Uani d . 1 1
H H33A 0.4954 0.3177 0.7278 0.031 Uiso calc R 1 1
H H33B 0.6333 0.2767 0.7225 0.031 Uiso calc R 1 1
C C34 0.71003(17) 0.35267(6) 0.72004(8) 0.0236(3) Uani d . 1 1
C C35 0.7295(2) 0.42690(8) 0.63715(11) 0.0396(4) Uani d . 1 1
H H35A 0.7603 0.4179 0.5874 0.048 Uiso calc R 1 1
H H35B 0.8246 0.4343 0.6670 0.048 Uiso calc R 1 1
C C36 0.6281(2) 0.47419(7) 0.63410(10) 0.0354(4) Uani d . 1 1
C C37 0.4907(2) 0.47291(7) 0.59220(9) 0.0326(4) Uani d . 1 1
H H37 0.4611 0.4421 0.5672 0.039 Uiso calc R 1 1
C C38 0.3965(2) 0.51621(7) 0.58663(10) 0.0387(4) Uani d . 1 1
C C39 0.4419(3) 0.56167(8) 0.62194(13) 0.0509(5) Uani d . 1 1
H H39 0.3795 0.5918 0.6172 0.061 Uiso calc R 1 1
C C40 0.5767(3) 0.56283(8) 0.66352(13) 0.0565(6) Uani d . 1 1
H H40 0.6066 0.5938 0.6879 0.068 Uiso calc R 1 1
C C41 0.6705(3) 0.51915(9) 0.67061(12) 0.0496(5) Uani d . 1 1
H H41 0.7628 0.5202 0.7002 0.059 Uiso calc R 1 1
C C42 0.2039(2) 0.47010(9) 0.51694(13) 0.0520(5) Uani d . 1 1
H H42A 0.1065 0.4760 0.4893 0.062 Uiso calc R 1 1
H H42B 0.1867 0.4456 0.5565 0.062 Uiso calc R 1 1
H H42C 0.2807 0.4559 0.4846 0.062 Uiso calc R 1 1

loop_
_atom_site_aniso_label
_atom_site_aniso_U_11
_atom_site_aniso_U_22
_atom_site_aniso_U_33
_atom_site_aniso_U_12
_atom_site_aniso_U_13
_atom_site_aniso_U_23
S1 0.0327(2) 0.0311(2) 0.0291(2) 0.00564(16) 0.00925(17) -0.00061(15)
O1 0.0658(9) 0.0403(7) 0.0290(6) 0.0125(7) 0.0132(6) -0.0043(5)
O2 0.0280(6) 0.0434(8) 0.0573(8) 0.0044(6) 0.0111(6) 0.0064(6)
O3 0.0220(6) 0.0431(7) 0.0266(6) -0.0017(5) 0.0033(5) -0.0041(5)
O4 0.0383(7) 0.0459(8) 0.0493(8) -0.0035(6) 0.0146(6) -0.0187(6)
N1 0.0340(8) 0.0260(7) 0.0250(7) 0.0039(6) 0.0045(6) -0.0037(5)
N2 0.0250(7) 0.0284(7) 0.0267(7) 0.0026(5) -0.0011(6) -0.0039(5)
N3 0.0229(7) 0.0314(7) 0.0229(6) 0.0013(5) 0.0001(5) -0.0040(5)
N4 0.0201(6) 0.0330(7) 0.0242(6) -0.0010(5) 0.0029(5) -0.0037(5)
C1 0.0274(8) 0.0274(8) 0.0285(8) -0.0017(6) 0.0026(7) 0.0018(6)
C2 0.0462(11) 0.0396(10) 0.0281(9) -0.0011(8) 0.0040(8) 0.0022(7)
C3 0.0519(12) 0.0451(11) 0.0342(10) 0.0007(9) -0.0046(9) 0.0124(8)
C4 0.0384(10) 0.0344(10) 0.0461(11) 0.0049(8) -0.0058(9) 0.0098(8)
C5 0.0269(8) 0.0289(8) 0.0372(9) 0.0005(7) 0.0003(7) -0.0003(7)
C6 0.0217(7) 0.0251(8) 0.0287(8) -0.0034(6) -0.0013(6) -0.0008(6)
C7 0.0192(7) 0.0260(8) 0.0262(8) 0.0000(6) -0.0009(6) -0.0041(6)
C8 0.0220(7) 0.0263(8) 0.0243(7) 0.0021(6) 0.0001(6) -0.0032(6)
C9 0.0199(7) 0.0285(8) 0.0256(8) 0.0005(6) -0.0005(6) -0.0037(6)
C10 0.0324(9) 0.0363(9) 0.0286(8) 0.0050(7) 0.0009(7) 0.0023(7)
C11 0.0415(10) 0.0282(8) 0.0332(9) -0.0004(7) 0.0007(8) -0.0053(7)
C12 0.0243(8) 0.0378(9) 0.0244(8) -0.0029(7) 0.0034(7) -0.0061(7)
C13 0.0214(7) 0.0286(8) 0.0209(7) 0.0018(6) 0.0001(6) 0.0031(6)
C14 0.0234(8) 0.0382(9) 0.0292(8) -0.0033(7) 0.0004(7) -0.0069(7)
C15 0.0283(8) 0.0270(8) 0.0225(7) 0.0001(6) -0.0016(7) 0.0009(6)
C16 0.0288(8) 0.0305(8) 0.0277(8) -0.0035(7) 0.0003(7) -0.0043(6)
C17 0.0340(9) 0.0322(9) 0.0286(8) -0.0001(7) 0.0048(7) -0.0016(7)
C18 0.0464(11) 0.0294(9) 0.0293(9) -0.0002(8) 0.0014(8) -0.0062(7)
C19 0.0430(10) 0.0327(9) 0.0381(10) -0.0089(8) -0.0053(8) -0.0071(7)
C20 0.0290(9) 0.0364(9) 0.0361(9) -0.0053(7) -0.0015(8) -0.0017(7)
C21 0.0338(10) 0.0597(13) 0.0632(14) -0.0082(9) 0.0192(10) -0.0177(11)
S2 0.0328(2) 0.0449(3) 0.0257(2) -0.00011(18) -0.00307(17) 0.00447(17)
O5 0.0581(9) 0.0620(9) 0.0283(7) 0.0026(7) -0.0064(6) 0.0098(6)
O6 0.0301(7) 0.0562(8) 0.0409(7) -0.0053(6) -0.0041(6) 0.0006(6)
O7 0.0211(6) 0.0437(7) 0.0284(6) -0.0027(5) 0.0003(5) -0.0008(5)
O8 0.0414(8) 0.0413(8) 0.0641(9) 0.0124(6) 0.0046(7) 0.0058(7)
N5 0.0333(8) 0.0337(8) 0.0283(7) 0.0045(6) -0.0008(6) 0.0066(6)
N6 0.0235(7) 0.0260(7) 0.0252(7) 0.0017(5) 0.0032(5) -0.0012(5)
N7 0.0223(6) 0.0269(7) 0.0230(6) 0.0019(5) 0.0027(5) -0.0013(5)
N8 0.0217(7) 0.0377(8) 0.0327(7) -0.0052(6) -0.0018(6) 0.0060(6)
C22 0.0307(9) 0.0338(9) 0.0278(8) -0.0063(7) 0.0047(7) -0.0002(7)
C23 0.0463(11) 0.0487(11) 0.0267(9) -0.0112(9) 0.0074(8) -0.0039(8)
C24 0.0496(12) 0.0515(12) 0.0374(10) -0.0103(10) 0.0204(9) -0.0148(9)
C25 0.0376(10) 0.0367(10) 0.0501(11) -0.0014(8) 0.0144(9) -0.0108(8)
C26 0.0308(9) 0.0309(9) 0.0371(9) -0.0012(7) 0.0066(8) -0.0020(7)
C27 0.0267(8) 0.0278(8) 0.0278(8) -0.0052(6) 0.0069(7) 0.0001(6)
C28 0.0213(7) 0.0270(8) 0.0239(8) -0.0017(6) 0.0029(6) 0.0018(6)
C29 0.0225(8) 0.0282(8) 0.0262(8) 0.0019(6) 0.0006(6) 0.0037(6)
C30 0.0192(7) 0.0272(8) 0.0307(8) 0.0012(6) 0.0011(6) -0.0001(6)
C31 0.0305(9) 0.0364(9) 0.0392(9) 0.0102(7) -0.0003(8) -0.0047(7)
C32 0.0568(13) 0.0354(10) 0.0434(11) -0.0003(9) 0.0001(10) 0.0115(8)
C33 0.0247(8) 0.0304(8) 0.0219(7) -0.0012(6) -0.0003(6) -0.0024(6)
C34 0.0206(7) 0.0314(8) 0.0191(7) 0.0004(6) 0.0036(6) -0.0055(6)
C35 0.0276(9) 0.0452(11) 0.0460(11) -0.0052(8) 0.0027(8) 0.0148(8)
C36 0.0342(9) 0.0364(9) 0.0361(9) -0.0084(7) 0.0065(8) 0.0056(7)
C37 0.0343(9) 0.0298(9) 0.0343(9) -0.0024(7) 0.0076(8) 0.0021(7)
C38 0.0377(10) 0.0360(10) 0.0431(10) 0.0017(8) 0.0120(8) 0.0041(8)
C39 0.0550(13) 0.0318(10) 0.0672(14) 0.0017(9) 0.0199(11) -0.0030(9)
C40 0.0708(16) 0.0388(11) 0.0610(14) -0.0169(11) 0.0181(12) -0.0129(10)
C41 0.0510(12) 0.0506(12) 0.0471(11) -0.0193(10) 0.0016(10) -0.0020(9)
C42 0.0365(11) 0.0541(13) 0.0649(14) 0.0035(9) -0.0064(10) 0.0050(11)

loop_
_atom_type_symbol
_atom_type_description
_atom_type_scat_dispersion_real
_atom_type_scat_dispersion_imag
_atom_type_scat_source
C C 0.0181 0.0091 'International Tables Vol C Tables 4.2.6.8 and 6.1.1.4'
H H 0.0000 0.0000 'International Tables Vol C Tables 4.2.6.8 and 6.1.1.4'
N N 0.0311 0.0180 'International Tables Vol C Tables 4.2.6.8 and 6.1.1.4'
O O 0.0492 0.0322 'International Tables Vol C Tables 4.2.6.8 and 6.1.1.4'
S S 0.3331 0.5567 'International Tables Vol C Tables 4.2.6.8 and 6.1.1.4'

loop_
_geom_angle_atom_site_label_1
_geom_angle_atom_site_label_2
_geom_angle_atom_site_label_3
_geom_angle
O2 S1 O1 118.99(9)
O2 S1 N1 107.99(8)
O1 S1 N1 107.54(8)
O2 S1 C1 106.52(8)
O1 S1 C1 109.78(8)
N1 S1 C1 105.20(7)
C17 O4 C21 118.06(14)
C8 N1 C11 117.85(13)
C8 N1 S1 112.72(11)
C11 N1 S1 119.23(11)
C7 N2 N3 103.82(12)
N2 N3 C9 114.16(12)
N2 N3 C12 118.52(13)
C9 N3 C12 127.16(14)
C13 N4 C14 121.04(13)
C13 N4 H4N 119.5
C14 N4 H4N 119.5
C2 C1 C6 121.61(16)
C2 C1 S1 119.22(13)
C6 C1 S1 119.08(12)
C3 C2 C1 119.14(17)
C3 C2 H2 120.4
C1 C2 H2 120.4
C2 C3 C4 120.21(17)
C2 C3 H3 119.9
C4 C3 H3 119.9
C5 C4 C3 120.80(17)
C5 C4 H4 119.6
C3 C4 H4 119.6
C4 C5 C6 120.19(16)
C4 C5 H5 119.9
C6 C5 H5 119.9
C5 C6 C1 117.99(15)
C5 C6 C7 123.80(15)
C1 C6 C7 117.92(14)
N2 C7 C8 110.69(14)
N2 C7 C6 125.17(14)
C8 C7 C6 123.98(14)
C9 C8 C7 106.65(13)
C9 C8 N1 128.31(14)
C7 C8 N1 124.90(14)
N3 C9 C8 104.64(14)
N3 C9 C10 123.84(14)
C8 C9 C10 131.52(15)
C9 C10 H10A 109.5
C9 C10 H10B 109.5
H10A C10 H10B 109.5
C9 C10 H10C 109.5
H10A C10 H10C 109.5
H10B C10 H10C 109.5
N1 C11 H11A 109.5
N1 C11 H11B 109.5
H11A C11 H11B 109.5
N1 C11 H11C 109.5
H11A C11 H11C 109.5
H11B C11 H11C 109.5
N3 C12 C13 111.23(13)
N3 C12 H12A 109.4
C13 C12 H12A 109.4
N3 C12 H12B 109.4
C13 C12 H12B 109.4
H12A C12 H12B 108.0
O3 C13 N4 124.14(15)
O3 C13 C12 121.12(14)
N4 C13 C12 114.73(13)
N4 C14 C15 114.83(13)
N4 C14 H14A 108.6
C15 C14 H14A 108.6
N4 C14 H14B 108.6
C15 C14 H14B 108.6
H14A C14 H14B 107.5
C20 C15 C16 119.23(15)
C20 C15 C14 117.34(15)
C16 C15 C14 123.39(15)
C15 C16 C17 119.81(16)
C15 C16 H16 120.1
C17 C16 H16 120.1
O4 C17 C18 115.50(15)
O4 C17 C16 123.79(16)
C18 C17 C16 120.71(16)
C19 C18 C17 119.30(16)
C19 C18 H18 120.4
C17 C18 H18 120.4
C18 C19 C20 120.76(17)
C18 C19 H19 119.6
C20 C19 H19 119.6
C19 C20 C15 120.16(17)
C19 C20 H20 119.9
C15 C20 H20 119.9
O4 C21 H21A 109.5
O4 C21 H21B 109.5
H21A C21 H21B 109.5
O4 C21 H21C 109.5
H21A C21 H21C 109.5
H21B C21 H21C 109.5
O6 S2 O5 119.27(9)
O6 S2 N5 107.37(8)
O5 S2 N5 107.64(8)
O6 S2 C22 106.94(8)
O5 S2 C22 110.05(9)
N5 S2 C22 104.61(8)
C38 O8 C42 116.66(15)
C29 N5 C32 115.53(14)
C29 N5 S2 110.68(11)
C32 N5 S2 118.20(12)
C28 N6 N7 103.79(12)
C30 N7 N6 113.93(12)
C30 N7 C33 127.25(13)
N6 N7 C33 118.60(12)
C34 N8 C35 123.75(14)
C34 N8 H8N 118.1
C35 N8 H8N 118.1
C23 C22 C27 121.50(17)
C23 C22 S2 120.63(15)
C27 C22 S2 117.79(12)
C24 C23 C22 119.02(18)
C24 C23 H23 120.5
C22 C23 H23 120.5
C23 C24 C25 120.53(17)
C23 C24 H24 119.7
C25 C24 H24 119.7
C26 C25 C24 120.52(19)
C26 C25 H25 119.7
C24 C25 H25 119.7
C25 C26 C27 120.24(18)
C25 C26 H26 119.9
C27 C26 H26 119.9
C26 C27 C22 118.10(15)
C26 C27 C28 123.83(15)
C22 C27 C28 117.91(15)
N6 C28 C29 110.78(14)
N6 C28 C27 125.66(14)
C29 C28 C27 123.52(14)
C30 C29 C28 106.71(14)
C30 C29 N5 128.52(15)
C28 C29 N5 124.72(14)
N7 C30 C29 104.76(13)
N7 C30 C31 124.18(15)
C29 C30 C31 131.01(15)
C30 C31 H31A 109.5
C30 C31 H31B 109.5
H31A C31 H31B 109.5
C30 C31 H31C 109.5
H31A C31 H31C 109.5
H31B C31 H31C 109.5
N5 C32 H32A 109.5
N5 C32 H32B 109.5
H32A C32 H32B 109.5
N5 C32 H32C 109.5
H32A C32 H32C 109.5
H32B C32 H32C 109.5
N7 C33 C34 110.42(13)
N7 C33 H33A 109.6
C34 C33 H33A 109.6
N7 C33 H33B 109.6
C34 C33 H33B 109.6
H33A C33 H33B 108.1
O7 C34 N8 124.70(15)
O7 C34 C33 121.08(14)
N8 C34 C33 114.21(13)
N8 C35 C36 110.90(14)
N8 C35 H35A 109.5
C36 C35 H35A 109.5
N8 C35 H35B 109.5
C36 C35 H35B 109.5
H35A C35 H35B 108.0
C41 C36 C37 119.54(19)
C41 C36 C35 121.41(19)
C37 C36 C35 119.03(17)
C38 C37 C36 120.55(17)
C38 C37 H37 119.7
C36 C37 H37 119.7
O8 C38 C37 123.90(18)
O8 C38 C39 116.50(18)
C37 C38 C39 119.6(2)
C40 C39 C38 119.8(2)
C40 C39 H39 120.1
C38 C39 H39 120.1
C39 C40 C41 121.0(2)
C39 C40 H40 119.5
C41 C40 H40 119.5
C36 C41 C40 119.5(2)
C36 C41 H41 120.2
C40 C41 H41 120.2
O8 C42 H42A 109.5
O8 C42 H42B 109.5
H42A C42 H42B 109.5
O8 C42 H42C 109.5
H42A C42 H42C 109.5
H42B C42 H42C 109.5

loop_
_geom_bond_atom_site_label_1
_geom_bond_atom_site_label_2
_geom_bond_distance
S1 O2 1.4257(14)
S1 O1 1.4319(13)
S1 N1 1.6406(14)
S1 C1 1.7659(17)
O3 C13 1.2302(19)
O4 C17 1.367(2)
O4 C21 1.415(2)
N1 C8 1.4250(19)
N1 C11 1.473(2)
N2 C7 1.340(2)
N2 N3 1.3547(19)
N3 C9 1.356(2)
N3 C12 1.4462(19)
N4 C13 1.331(2)
N4 C14 1.453(2)
N4 H4N 0.8800
C1 C2 1.387(2)
C1 C6 1.404(2)
C2 C3 1.381(3)
C2 H2 0.9500
C3 C4 1.385(3)
C3 H3 0.9500
C4 C5 1.383(3)
C4 H4 0.9500
C5 C6 1.398(2)
C5 H5 0.9500
C6 C7 1.451(2)
C7 C8 1.407(2)
C8 C9 1.374(2)
C9 C10 1.483(2)
C10 H10A 0.9800
C10 H10B 0.9800
C10 H10C 0.9800
C11 H11A 0.9800
C11 H11B 0.9800
C11 H11C 0.9800
C12 C13 1.521(2)
C12 H12A 0.9900
C12 H12B 0.9900
C14 C15 1.508(2)
C14 H14A 0.9900
C14 H14B 0.9900
C15 C20 1.391(2)
C15 C16 1.391(2)
C16 C17 1.392(2)
C16 H16 0.9500
C17 C18 1.384(2)
C18 C19 1.375(3)
C18 H18 0.9500
C19 C20 1.388(3)
C19 H19 0.9500
C20 H20 0.9500
C21 H21A 0.9800
C21 H21B 0.9800
C21 H21C 0.9800
S2 O6 1.4270(14)
S2 O5 1.4296(13)
S2 N5 1.6436(15)
S2 C22 1.7684(18)
O7 C34 1.2314(19)
O8 C38 1.375(3)
O8 C42 1.425(3)
N5 C29 1.429(2)
N5 C32 1.478(2)
N6 C28 1.337(2)
N6 N7 1.3592(18)
N7 C30 1.353(2)
N7 C33 1.4461(19)
N8 C34 1.327(2)
N8 C35 1.464(2)
N8 H8N 0.8800
C22 C23 1.387(2)
C22 C27 1.408(2)
C23 C24 1.378(3)
C23 H23 0.9500
C24 C25 1.387(3)
C24 H24 0.9500
C25 C26 1.384(2)
C25 H25 0.9500
C26 C27 1.395(2)
C26 H26 0.9500
C27 C28 1.457(2)
C28 C29 1.404(2)
C29 C30 1.373(2)
C30 C31 1.483(2)
C31 H31A 0.9800
C31 H31B 0.9800
C31 H31C 0.9800
C32 H32A 0.9800
C32 H32B 0.9800
C32 H32C 0.9800
C33 C34 1.524(2)
C33 H33A 0.9900
C33 H33B 0.9900
C35 C36 1.506(3)
C35 H35A 0.9900
C35 H35B 0.9900
C36 C41 1.386(3)
C36 C37 1.392(3)
C37 C38 1.387(3)
C37 H37 0.9500
C38 C39 1.393(3)
C39 C40 1.370(4)
C39 H39 0.9500
C40 C41 1.395(3)
C40 H40 0.9500
C41 H41 0.9500
C42 H42A 0.9800
C42 H42B 0.9800
C42 H42C 0.9800

loop_
_geom_hbond_atom_site_label_D
_geom_hbond_atom_site_label_H
_geom_hbond_atom_site_label_A
_geom_hbond_site_symmetry_A
_geom_hbond_distance_DH
_geom_hbond_distance_HA
_geom_hbond_distance_DA
_geom_hbond_angle_DHA
N4 H4N O7 3_766 0.88 2.12 2.9511(17) 157.9
N8 H8N O3 3_666 0.88 2.02 2.8928(18) 171
C10 H10C O6 2_756 0.98 2.45 3.349(2) 152
C12 H12A O7 3_766 0.99 2.56 3.2099(19) 123
C14 H14A N6 3_666 0.99 2.58 3.556(2) 168
C16 H16 O7 3_766 0.95 2.43 3.369(2) 172
C25 H25 O4 1_456 0.95 2.47 3.365(2) 156
C31 H31C O2 2_646 0.98 2.49 3.203(2) 129
C33 H33A O3 3_666 0.99 2.46 3.320(2) 145
C33 H33B O5 4_565 0.99 2.45 3.352(2) 151
C40 H40 O2 . 0.95 2.59 3.367(3) 139

loop_
_geom_torsion_atom_site_label_1
_geom_torsion_atom_site_label_2
_geom_torsion_atom_site_label_3
_geom_torsion_atom_site_label_4
_geom_torsion
O2 S1 N1 C8 -70.02(13)
O1 S1 N1 C8 160.41(12)
C1 S1 N1 C8 43.43(13)
O2 S1 N1 C11 145.41(13)
O1 S1 N1 C11 15.84(15)
C1 S1 N1 C11 -101.13(14)
C7 N2 N3 C9 -1.96(17)
C7 N2 N3 C12 -177.68(13)
O2 S1 C1 C2 -99.39(15)
O1 S1 C1 C2 30.69(17)
N1 S1 C1 C2 146.13(14)
O2 S1 C1 C6 77.32(14)
O1 S1 C1 C6 -152.60(13)
N1 S1 C1 C6 -37.16(15)
C6 C1 C2 C3 -1.9(3)
S1 C1 C2 C3 174.73(15)
C1 C2 C3 C4 -0.4(3)
C2 C3 C4 C5 1.7(3)
C3 C4 C5 C6 -0.7(3)
C4 C5 C6 C1 -1.5(2)
C4 C5 C6 C7 172.30(16)
C2 C1 C6 C5 2.8(2)
S1 C1 C6 C5 -173.81(12)
C2 C1 C6 C7 -171.34(15)
S1 C1 C6 C7 12.0(2)
N3 N2 C7 C8 0.75(17)
N3 N2 C7 C6 -174.70(14)
C5 C6 C7 N2 10.3(2)
C1 C6 C7 N2 -175.85(15)
C5 C6 C7 C8 -164.52(16)
C1 C6 C7 C8 9.3(2)
N2 C7 C8 C9 0.62(18)
C6 C7 C8 C9 176.14(14)
N2 C7 C8 N1 -175.25(15)
C6 C7 C8 N1 0.3(3)
C11 N1 C8 C9 -60.2(2)
S1 N1 C8 C9 154.68(14)
C11 N1 C8 C7 114.74(18)
S1 N1 C8 C7 -30.4(2)
N2 N3 C9 C8 2.36(18)
C12 N3 C9 C8 177.63(14)
N2 N3 C9 C10 -177.77(15)
C12 N3 C9 C10 -2.5(3)
C7 C8 C9 N3 -1.71(17)
N1 C8 C9 N3 173.98(15)
C7 C8 C9 C10 178.43(17)
N1 C8 C9 C10 -5.9(3)
N2 N3 C12 C13 82.23(17)
C9 N3 C12 C13 -92.87(19)
C14 N4 C13 O3 3.8(2)
C14 N4 C13 C12 -175.58(14)
N3 C12 C13 O3 26.5(2)
N3 C12 C13 N4 -154.08(14)
C13 N4 C14 C15 -171.18(14)
N4 C14 C15 C20 169.04(15)
N4 C14 C15 C16 -13.3(2)
C20 C15 C16 C17 -1.1(3)
C14 C15 C16 C17 -178.74(16)
C21 O4 C17 C18 169.25(18)
C21 O4 C17 C16 -10.9(3)
C15 C16 C17 O4 -177.66(16)
C15 C16 C17 C18 2.1(3)
O4 C17 C18 C19 178.50(17)
C16 C17 C18 C19 -1.3(3)
C17 C18 C19 C20 -0.5(3)
C18 C19 C20 C15 1.5(3)
C16 C15 C20 C19 -0.7(3)
C14 C15 C20 C19 177.06(16)
O6 S2 N5 C29 -64.49(13)
O5 S2 N5 C29 165.94(12)
C22 S2 N5 C29 48.89(13)
O6 S2 N5 C32 159.02(14)
O5 S2 N5 C32 29.45(16)
C22 S2 N5 C32 -87.59(14)
C28 N6 N7 C30 -1.62(17)
C28 N6 N7 C33 -176.66(13)
O6 S2 C22 C23 -103.66(15)
O5 S2 C22 C23 27.27(18)
N5 S2 C22 C23 142.65(15)
O6 S2 C22 C27 73.01(15)
O5 S2 C22 C27 -156.06(13)
N5 S2 C22 C27 -40.69(15)
C27 C22 C23 C24 -2.3(3)
S2 C22 C23 C24 174.25(15)
C22 C23 C24 C25 -0.4(3)
C23 C24 C25 C26 2.1(3)
C24 C25 C26 C27 -1.1(3)
C25 C26 C27 C22 -1.5(2)
C25 C26 C27 C28 173.67(16)
C23 C22 C27 C26 3.2(2)
S2 C22 C27 C26 -173.39(12)
C23 C22 C27 C28 -172.24(16)
S2 C22 C27 C28 11.1(2)
N7 N6 C28 C29 1.21(17)
N7 N6 C28 C27 -176.35(15)
C26 C27 C28 N6 14.7(3)
C22 C27 C28 N6 -170.05(15)
C26 C27 C28 C29 -162.53(16)
C22 C27 C28 C29 12.7(2)
N6 C28 C29 C30 -0.46(18)
C27 C28 C29 C30 177.17(15)
N6 C28 C29 N5 -178.22(15)
C27 C28 C29 N5 -0.6(3)
C32 N5 C29 C30 -73.5(2)
S2 N5 C29 C30 148.71(15)
C32 N5 C29 C28 103.7(2)
S2 N5 C29 C28 -34.0(2)
N6 N7 C30 C29 1.36(18)
C33 N7 C30 C29 175.89(14)
N6 N7 C30 C31 179.17(15)
C33 N7 C30 C31 -6.3(3)
C28 C29 C30 N7 -0.52(17)
N5 C29 C30 N7 177.14(16)
C28 C29 C30 C31 -178.12(17)
N5 C29 C30 C31 -0.5(3)
C30 N7 C33 C34 -101.77(18)
N6 N7 C33 C34 72.54(17)
C35 N8 C34 O7 -1.8(3)
C35 N8 C34 C33 179.52(15)
N7 C33 C34 O7 44.81(19)
N7 C33 C34 N8 -136.44(14)
C34 N8 C35 C36 -132.81(17)
N8 C35 C36 C41 119.73(19)
N8 C35 C36 C37 -61.8(2)
C41 C36 C37 C38 0.2(3)
C35 C36 C37 C38 -178.29(16)
C42 O8 C38 C37 7.5(3)
C42 O8 C38 C39 -173.53(18)
C36 C37 C38 O8 -179.58(16)
C36 C37 C38 C39 1.5(3)
O8 C38 C39 C40 179.12(18)
C37 C38 C39 C40 -1.9(3)
C38 C39 C40 C41 0.6(3)
C37 C36 C41 C40 -1.4(3)
C35 C36 C41 C40 176.98(18)
C39 C40 C41 C36 1.1(3)

loop_
_cod_related_entry_id
_cod_related_entry_database
_cod_related_entry_code
1 ChemSpider 30658082
